data_7103279
loop_
_publ_author_name
'Chomitz, Wayne A'
'Arnold, John'

_publ_section_title
;
 Reactivity of a Co(i) [N(2)P(2)] complex with azides: evidence for a
 transient Co(iii) imido species.
;
_journal_issue 31
_journal_name_full 'Chemical communications (Cambridge, England)'
_journal_page_first 3648
_journal_page_last 3650
_journal_paper_doi 10.1039/b804754e
_journal_year 2008
_chemical_formula_moiety 'C28 H57 Co N3 P2 Si'
_chemical_formula_sum 'C28 H57 Co N3 P2 Si'
_chemical_formula_weight 584.73
_chemical_name_systematic
;
?
;
_space_group_IT_number 14
_symmetry_cell_setting monoclinic
_symmetry_space_group_name_Hall '-P 2yn'
_symmetry_space_group_name_H-M 'P 1 21/n 1'
_atom_sites_solution_hydrogens geom
_atom_sites_solution_primary direct
_atom_sites_solution_secondary difmap
_audit_creation_method SHELXL-97
_cell_angle_alpha 90.00
_cell_angle_beta 102.657(5)
_cell_angle_gamma 90.00
_cell_formula_units_Z 4
_cell_length_a 13.154(5)
_cell_length_b 15.801(6)
_cell_length_c 16.304(6)
_cell_measurement_reflns_used 1561
_cell_measurement_temperature 151(2)
_cell_measurement_theta_max 25.1
_cell_measurement_theta_min 3.4
_cell_volume 3307(2)
_computing_cell_refinement 'Bruker SAINT v7.07'
_computing_data_collection 'Bruker SMART v5.054d'
_computing_data_reduction 'Bruker SAINT v7.07'
_computing_structure_refinement 'SHELXL-97 (Sheldrick, 1997)'
_computing_structure_solution 'SHELXS-97 (Sheldrick, 1990)'
_diffrn_ambient_temperature 151(2)
_diffrn_measured_fraction_theta_full 0.993
_diffrn_measured_fraction_theta_max 0.993
_diffrn_measurement_device_type 'SMART 1000'
_diffrn_measurement_method '\w scans'
_diffrn_radiation_monochromator graphite
_diffrn_radiation_source 'fine-focus sealed tube'
_diffrn_radiation_type MoK\a
_diffrn_radiation_wavelength 0.71073
_diffrn_reflns_av_R_equivalents 0.0745
_diffrn_reflns_av_sigmaI/netI 0.1372
_diffrn_reflns_limit_h_max 13
_diffrn_reflns_limit_h_min -14
_diffrn_reflns_limit_k_max 15
_diffrn_reflns_limit_k_min -17
_diffrn_reflns_limit_l_max 17
_diffrn_reflns_limit_l_min -16
_diffrn_reflns_number 12224
_diffrn_reflns_theta_full 22.73
_diffrn_reflns_theta_max 22.73
_diffrn_reflns_theta_min 3.41
_diffrn_standards_decay_% 0
_diffrn_standards_interval_count 0
_diffrn_standards_interval_time 0
_diffrn_standards_number 0
_exptl_absorpt_coefficient_mu 0.672
_exptl_absorpt_correction_T_max 1.00
_exptl_absorpt_correction_T_min 0.73
_exptl_absorpt_correction_type empirical
_exptl_absorpt_process_details 'Blessing, 1995'
_exptl_crystal_colour red-orange
_exptl_crystal_density_diffrn 1.175
_exptl_crystal_density_method 'not measured'
_exptl_crystal_description blade-like
_exptl_crystal_F_000 1268
_exptl_crystal_size_max 0.30
_exptl_crystal_size_mid 0.15
_exptl_crystal_size_min 0.03
_refine_diff_density_max 0.457
_refine_diff_density_min -0.328
_refine_diff_density_rms 0.065
_refine_ls_extinction_method none
_refine_ls_goodness_of_fit_ref 0.935
_refine_ls_hydrogen_treatment constr
_refine_ls_matrix_type full
_refine_ls_number_parameters 321
_refine_ls_number_reflns 4423
_refine_ls_number_restraints 0
_refine_ls_restrained_S_all 0.935
_refine_ls_R_factor_all 0.1145
_refine_ls_R_factor_gt 0.0531
_refine_ls_shift/su_max 0.001
_refine_ls_shift/su_mean 0.000
_refine_ls_structure_factor_coef Fsqd
_refine_ls_weighting_details 'calc w=1/[\s^2^(Fo^2^)+(0.0400P)^2^+0.0000P] where P=(Fo^2^+2Fc^2^)/3'
_refine_ls_weighting_scheme calc
_refine_ls_wR_factor_gt 0.1122
_refine_ls_wR_factor_ref 0.1378
_reflns_number_gt 2642
_reflns_number_total 4423
_reflns_threshold_expression >2sigma(I)
_cod_data_source_file b804754e.txt
_cod_data_source_block wac6122xs
_cod_original_sg_symbol_H-M P2(1)/n
_cod_database_code 7103279

loop_
_symmetry_equiv_pos_as_xyz
'x, y, z'
'-x+1/2, y+1/2, -z+1/2'
'-x, -y, -z'
'x-1/2, -y-1/2, z-1/2'

loop_
_atom_site_label
_atom_site_type_symbol
_atom_site_fract_x
_atom_site_fract_y
_atom_site_fract_z
_atom_site_U_iso_or_equiv
_atom_site_adp_type
_atom_site_occupancy
_atom_site_symmetry_multiplicity
_atom_site_calc_flag
_atom_site_refinement_flags
_atom_site_disorder_assembly
_atom_site_disorder_group
Co1 Co 0.68765(5) 0.78477(4) 0.21427(4) 0.0309(2) Uani 1 1 d . . .
Si1 Si 0.76034(11) 0.79120(10) 0.07076(8) 0.0337(4) Uani 1 1 d . D .
P2 P 1.13023(12) 0.83877(12) 0.26437(10) 0.0464(7) Uani 0.938(5) 1 d P . .
N1 N 0.6493(3) 0.7613(3) 0.0968(2) 0.0335(11) Uani 1 1 d . D .
N2 N 0.8118(3) 0.8506(2) 0.1637(2) 0.0298(10) Uani 1 1 d . D .
N3 N 0.7499(3) 0.7157(2) 0.3075(2) 0.0318(10) Uani 1 1 d . D .
H3A H 0.8178 0.7089 0.3158 0.038 Uiso 1 1 calc R . .
C1 C 0.5606(4) 0.7112(4) 0.0510(3) 0.0410(14) Uani 1 1 d . . .
C2 C 0.4682(4) 0.7218(4) 0.0936(3) 0.0477(15) Uani 1 1 d . D .
H2A H 0.4487 0.7817 0.0931 0.072 Uiso 1 1 calc R . .
H2B H 0.4880 0.7018 0.1518 0.072 Uiso 1 1 calc R . .
H2C H 0.4088 0.6887 0.0631 0.072 Uiso 1 1 calc R . .
C3 C 0.5275(4) 0.7413(4) -0.0397(3) 0.0588(18) Uani 1 1 d . D .
H3B H 0.5102 0.8016 -0.0406 0.088 Uiso 1 1 calc R . .
H3C H 0.4663 0.7091 -0.0685 0.088 Uiso 1 1 calc R . .
H3D H 0.5848 0.7323 -0.0684 0.088 Uiso 1 1 calc R . .
C4 C 0.5890(5) 0.6168(4) 0.0533(4) 0.067(2) Uani 1 1 d . D .
H4A H 0.6480 0.6084 0.0265 0.100 Uiso 1 1 calc R . .
H4B H 0.5290 0.5842 0.0230 0.100 Uiso 1 1 calc R . .
H4C H 0.6080 0.5976 0.1118 0.100 Uiso 1 1 calc R . .
C5 C 0.8521(4) 0.7053(4) 0.0572(4) 0.0537(16) Uani 1 1 d . . .
H5A H 0.8232 0.6737 0.0056 0.064 Uiso 1 1 calc R D .
H5B H 0.8623 0.6669 0.1055 0.064 Uiso 1 1 calc R . .
H5C H 0.9192 0.7300 0.0532 0.064 Uiso 1 1 calc R . .
C6 C 0.7495(4) 0.8595(4) -0.0236(3) 0.0512(16) Uani 1 1 d . . .
H6A H 0.7208 0.8265 -0.0742 0.061 Uiso 1 1 calc R D .
H6B H 0.8187 0.8807 -0.0264 0.061 Uiso 1 1 calc R . .
H6C H 0.7034 0.9074 -0.0199 0.061 Uiso 1 1 calc R . .
C7 C 0.7877(4) 0.9420(3) 0.1597(3) 0.0325(13) Uani 1 1 d . . .
H7A H 0.7301 0.9525 0.1104 0.039 Uiso 1 1 calc R D .
H7B H 0.8495 0.9733 0.1505 0.039 Uiso 1 1 calc R . .
C8 C 0.7568(4) 0.9775(3) 0.2380(3) 0.0334(13) Uani 1 1 d . D .
H8A H 0.7386 1.0380 0.2290 0.040 Uiso 1 1 calc R A 1
H8B H 0.8168 0.9732 0.2865 0.040 Uiso 1 1 calc R A 1
C9 C 0.5275(4) 0.9769(3) 0.2056(3) 0.0353(13) Uani 1 1 d . . .
H9A H 0.4663 0.9446 0.2163 0.042 Uiso 1 1 calc R B 1
C10 C 0.5169(4) 1.0674(4) 0.2356(3) 0.0501(16) Uani 1 1 d . D .
H10A H 0.4522 1.0923 0.2033 0.075 Uiso 1 1 calc R . .
H10B H 0.5764 1.1011 0.2272 0.075 Uiso 1 1 calc R . .
H10C H 0.5154 1.0668 0.2954 0.075 Uiso 1 1 calc R . .
C11 C 0.5195(4) 0.9749(3) 0.1105(3) 0.0441(15) Uani 1 1 d . D .
H11A H 0.4563 1.0048 0.0820 0.066 Uiso 1 1 calc R . .
H11B H 0.5164 0.9161 0.0912 0.066 Uiso 1 1 calc R . .
H11C H 0.5807 1.0027 0.0975 0.066 Uiso 1 1 calc R . .
C12 C 0.6534(4) 0.9443(3) 0.3737(3) 0.0381(14) Uani 1 1 d . . .
H12A H 0.6571 1.0071 0.3814 0.046 Uiso 1 1 calc R C 1
C13 C 0.5566(5) 0.9115(4) 0.4015(3) 0.0587(18) Uani 1 1 d . D .
H13A H 0.5618 0.9257 0.4608 0.088 Uiso 1 1 calc R . .
H13B H 0.5520 0.8500 0.3943 0.088 Uiso 1 1 calc R . .
H13C H 0.4942 0.9380 0.3673 0.088 Uiso 1 1 calc R . .
C14 C 0.7513(4) 0.9047(4) 0.4294(3) 0.0535(17) Uani 1 1 d . D .
H14A H 0.7539 0.9187 0.4884 0.080 Uiso 1 1 calc R . .
H14B H 0.8135 0.9271 0.4131 0.080 Uiso 1 1 calc R . .
H14C H 0.7489 0.8431 0.4224 0.080 Uiso 1 1 calc R . .
C23 C 0.7026(4) 0.6754(3) 0.3629(3) 0.0330(13) Uani 1 1 d . . .
C24 C 0.5935(4) 0.6697(3) 0.3477(3) 0.0406(14) Uani 1 1 d . D .
H24A H 0.5530 0.6935 0.2976 0.049 Uiso 1 1 calc R . .
C25 C 0.5440(5) 0.6312(4) 0.4026(4) 0.0504(16) Uani 1 1 d . . .
H25A H 0.4701 0.6292 0.3901 0.060 Uiso 1 1 calc R D .
C26 C 0.5988(5) 0.5948(4) 0.4761(4) 0.0502(16) Uani 1 1 d . D .
H26A H 0.5638 0.5673 0.5138 0.060 Uiso 1 1 calc R . .
C27 C 0.7054(5) 0.5999(3) 0.4927(3) 0.0456(15) Uani 1 1 d . . .
H27A H 0.7449 0.5756 0.5430 0.055 Uiso 1 1 calc R D .
C28 C 0.7563(4) 0.6392(3) 0.4385(3) 0.0370(14) Uani 1 1 d . D .
H28A H 0.8302 0.6420 0.4525 0.044 Uiso 1 1 calc R . .
P1 P 0.64594(10) 0.92032(9) 0.26180(8) 0.0315(4) Uani 1 1 d . D 1
C15 C 0.9163(4) 0.8315(3) 0.2170(3) 0.0352(13) Uani 1 1 d . D 1
H15A H 0.9230 0.7694 0.2238 0.042 Uiso 1 1 calc R D 1
H15B H 0.9200 0.8561 0.2734 0.042 Uiso 1 1 calc R D 1
C16 C 1.0096(4) 0.8641(4) 0.1840(3) 0.0412(15) Uani 1 1 d . D 1
H16A H 1.0037 0.9260 0.1746 0.049 Uiso 1 1 calc R D 1
H16B H 1.0117 0.8363 0.1299 0.049 Uiso 1 1 calc R D 1
C17 C 1.1837(5) 0.9459(4) 0.2918(4) 0.0630(19) Uani 1 1 d . D 1
H17A H 1.2485 0.9394 0.3368 0.076 Uiso 1 1 calc R D 1
C18 C 1.1072(5) 0.9987(5) 0.3281(4) 0.086(2) Uani 1 1 d . D 1
H18A H 1.1364 1.0552 0.3424 0.128 Uiso 1 1 calc R D 1
H18B H 1.0947 0.9712 0.3789 0.128 Uiso 1 1 calc R D 1
H18C H 1.0413 1.0036 0.2865 0.128 Uiso 1 1 calc R D 1
C19 C 1.2129(5) 0.9946(4) 0.2196(4) 0.076(2) Uani 1 1 d . D 1
H19A H 1.2412 1.0500 0.2398 0.114 Uiso 1 1 calc R D 1
H19B H 1.1507 1.0024 0.1745 0.114 Uiso 1 1 calc R D 1
H19C H 1.2654 0.9627 0.1981 0.114 Uiso 1 1 calc R D 1
C20 C 1.2180(4) 0.7933(4) 0.2030(4) 0.0571(17) Uani 1 1 d . D 1
H20A H 1.2276 0.8357 0.1598 0.068 Uiso 1 1 calc R D 1
C21 C 1.3225(4) 0.7773(5) 0.2610(4) 0.075(2) Uani 1 1 d . D 1
H21A H 1.3708 0.7545 0.2286 0.112 Uiso 1 1 calc R D 1
H21B H 1.3143 0.7365 0.3044 0.112 Uiso 1 1 calc R D 1
H21C H 1.3502 0.8305 0.2877 0.112 Uiso 1 1 calc R D 1
C22 C 1.1732(5) 0.7124(4) 0.1578(5) 0.085(2) Uani 1 1 d . D 1
H22A H 1.2211 0.6908 0.1243 0.127 Uiso 1 1 calc R D 1
H22B H 1.1055 0.7248 0.1206 0.127 Uiso 1 1 calc R D 1
H22C H 1.1642 0.6698 0.1993 0.127 Uiso 1 1 calc R D 1
P2B P 1.1486(19) 0.8841(17) 0.2115(18) 0.044(10) Uiso 0.062(5) 1 d P D 2

loop_
_atom_site_aniso_label
_atom_site_aniso_U_11
_atom_site_aniso_U_22
_atom_site_aniso_U_33
_atom_site_aniso_U_23
_atom_site_aniso_U_13
_atom_site_aniso_U_12
Co1 0.0333(4) 0.0303(4) 0.0260(4) 0.0012(4) 0.0000(3) -0.0001(3)
Si1 0.0378(9) 0.0350(9) 0.0268(8) 0.0013(7) 0.0034(6) 0.0044(7)
P2 0.0315(10) 0.0675(14) 0.0381(11) 0.0153(10) 0.0034(7) 0.0082(9)
N1 0.036(3) 0.035(3) 0.025(2) -0.004(2) -0.0026(19) -0.001(2)
N2 0.029(2) 0.030(3) 0.028(2) 0.005(2) 0.0011(18) 0.002(2)
N3 0.028(2) 0.031(2) 0.034(3) 0.004(2) 0.0017(19) 0.002(2)
C1 0.044(4) 0.040(4) 0.033(3) 0.000(3) -0.003(3) -0.005(3)
C2 0.041(3) 0.057(4) 0.042(3) -0.004(3) 0.002(3) -0.022(3)
C3 0.048(4) 0.088(5) 0.034(4) -0.009(3) -0.006(3) -0.012(3)
C4 0.072(5) 0.039(4) 0.077(5) -0.015(4) -0.009(4) -0.007(3)
C5 0.050(4) 0.054(4) 0.055(4) -0.013(3) 0.007(3) 0.002(3)
C6 0.061(4) 0.060(4) 0.031(3) 0.006(3) 0.006(3) -0.001(3)
C7 0.035(3) 0.027(3) 0.033(3) 0.004(3) 0.002(2) -0.001(2)
C8 0.033(3) 0.031(3) 0.033(3) 0.002(3) -0.002(2) 0.002(2)
C9 0.031(3) 0.032(3) 0.040(3) 0.004(3) 0.002(2) 0.005(2)
C10 0.047(4) 0.047(4) 0.052(4) -0.003(3) 0.002(3) 0.010(3)
C11 0.039(3) 0.048(4) 0.037(4) 0.007(3) -0.007(3) 0.012(3)
C12 0.044(3) 0.039(4) 0.029(3) -0.004(3) 0.002(3) -0.002(3)
C13 0.067(4) 0.077(5) 0.035(4) -0.005(3) 0.018(3) -0.003(4)
C14 0.074(4) 0.052(4) 0.028(3) 0.003(3) -0.005(3) 0.001(3)
C23 0.036(3) 0.027(3) 0.034(3) 0.000(3) 0.004(3) -0.002(3)
C24 0.046(4) 0.043(4) 0.032(3) 0.007(3) 0.008(3) -0.003(3)
C25 0.050(4) 0.049(4) 0.052(4) -0.007(3) 0.011(3) 0.000(3)
C26 0.071(5) 0.043(4) 0.043(4) -0.003(3) 0.025(3) -0.006(3)
C27 0.068(5) 0.037(4) 0.030(3) -0.003(3) 0.005(3) 0.002(3)
C28 0.046(4) 0.034(3) 0.027(3) 0.001(3) 0.002(3) -0.003(3)
P1 0.0319(8) 0.0314(9) 0.0282(8) -0.0006(7) 0.0002(6) 0.0011(6)
C15 0.031(3) 0.033(3) 0.038(3) 0.002(3) 0.001(2) 0.007(3)
C16 0.029(3) 0.051(4) 0.040(3) 0.001(3) 0.002(3) 0.000(3)
C17 0.061(4) 0.078(5) 0.040(4) -0.016(4) -0.009(3) 0.003(4)
C18 0.084(5) 0.108(6) 0.065(5) -0.031(5) 0.016(4) 0.012(5)
C19 0.072(5) 0.058(5) 0.095(6) -0.019(4) 0.011(4) -0.006(4)
C20 0.043(4) 0.058(4) 0.064(4) 0.006(4) -0.001(3) 0.009(3)
C21 0.042(4) 0.106(6) 0.077(5) 0.018(4) 0.013(3) 0.032(4)
C22 0.072(5) 0.051(5) 0.129(7) -0.020(5) 0.014(4) 0.010(4)

loop_
_atom_type_symbol
_atom_type_description
_atom_type_scat_dispersion_real
_atom_type_scat_dispersion_imag
_atom_type_scat_source
C C 0.0033 0.0016 'International Tables Vol C Tables 4.2.6.8 and 6.1.1.4'
H H 0.0000 0.0000 'International Tables Vol C Tables 4.2.6.8 and 6.1.1.4'
N N 0.0061 0.0033 'International Tables Vol C Tables 4.2.6.8 and 6.1.1.4'
Si Si 0.0817 0.0704 'International Tables Vol C Tables 4.2.6.8 and 6.1.1.4'
P P 0.1023 0.0942 'International Tables Vol C Tables 4.2.6.8 and 6.1.1.4'
Co Co 0.3494 0.9721 'International Tables Vol C Tables 4.2.6.8 and 6.1.1.4'

loop_
_geom_angle_atom_site_label_1
_geom_angle_atom_site_label_2
_geom_angle_atom_site_label_3
_geom_angle
_geom_angle_site_symmetry_1
_geom_angle_site_symmetry_3
_geom_angle_publ_flag
N3 Co1 N1 131.50(17) . . ?
N3 Co1 N2 109.83(16) . . ?
N1 Co1 N2 76.96(16) . . ?
N3 Co1 P1 110.20(12) . . ?
N1 Co1 P1 118.21(13) . . ?
N2 Co1 P1 86.62(11) . . ?
N3 Co1 Si1 122.54(13) . . ?
N1 Co1 Si1 37.61(12) . . ?
N2 Co1 Si1 40.79(10) . . ?
P1 Co1 Si1 113.34(5) . . ?
N1 Si1 N2 97.08(19) . . ?
N1 Si1 C6 117.4(2) . . ?
N2 Si1 C6 110.1(2) . . ?
N1 Si1 C5 116.6(2) . . ?
N2 Si1 C5 110.4(2) . . ?
C6 Si1 C5 105.0(3) . . ?
N1 Si1 Co1 43.99(13) . . ?
N2 Si1 Co1 55.13(13) . . ?
C6 Si1 Co1 139.20(19) . . ?
C5 Si1 Co1 115.78(19) . . ?
P2B P2 C20 65.6(12) . . ?
P2B P2 C17 59.7(12) . . ?
C20 P2 C17 103.8(3) . . ?
P2B P2 C16 68.7(12) . . ?
C20 P2 C16 104.0(3) . . ?
C17 P2 C16 101.1(3) . . ?
C1 N1 Si1 131.4(3) . . ?
C1 N1 Co1 128.3(3) . . ?
Si1 N1 Co1 98.40(19) . . ?
C7 N2 C15 112.7(4) . . ?
C7 N2 Si1 116.0(3) . . ?
C15 N2 Si1 121.4(3) . . ?
C7 N2 Co1 107.6(3) . . ?
C15 N2 Co1 110.3(3) . . ?
Si1 N2 Co1 84.08(16) . . ?
C23 N3 Co1 128.2(3) . . ?
C23 N3 H3A 115.9 . . ?
Co1 N3 H3A 115.9 . . ?
N1 C1 C3 110.5(4) . . ?
N1 C1 C2 109.3(4) . . ?
C3 C1 C2 108.6(4) . . ?
N1 C1 C4 110.4(4) . . ?
C3 C1 C4 110.0(5) . . ?
C2 C1 C4 107.9(5) . . ?
C1 C2 H2A 109.5 . . ?
C1 C2 H2B 109.5 . . ?
H2A C2 H2B 109.5 . . ?
C1 C2 H2C 109.5 . . ?
H2A C2 H2C 109.5 . . ?
H2B C2 H2C 109.5 . . ?
C1 C3 H3B 109.5 . . ?
C1 C3 H3C 109.5 . . ?
H3B C3 H3C 109.5 . . ?
C1 C3 H3D 109.5 . . ?
H3B C3 H3D 109.5 . . ?
H3C C3 H3D 109.5 . . ?
C1 C4 H4A 109.5 . . ?
C1 C4 H4B 109.5 . . ?
H4A C4 H4B 109.5 . . ?
C1 C4 H4C 109.5 . . ?
H4A C4 H4C 109.5 . . ?
H4B C4 H4C 109.5 . . ?
Si1 C5 H5A 109.5 . . ?
Si1 C5 H5B 109.5 . . ?
H5A C5 H5B 109.5 . . ?
Si1 C5 H5C 109.5 . . ?
H5A C5 H5C 109.5 . . ?
H5B C5 H5C 109.5 . . ?
Si1 C6 H6A 109.5 . . ?
Si1 C6 H6B 109.5 . . ?
H6A C6 H6B 109.5 . . ?
Si1 C6 H6C 109.5 . . ?
H6A C6 H6C 109.5 . . ?
H6B C6 H6C 109.5 . . ?
N2 C7 C8 114.5(4) . . ?
N2 C7 H7A 108.6 . . ?
C8 C7 H7A 108.6 . . ?
N2 C7 H7B 108.6 . . ?
C8 C7 H7B 108.6 . . ?
H7A C7 H7B 107.6 . . ?
C7 C8 P1 111.5(3) . . ?
C7 C8 H8A 109.3 . . ?
P1 C8 H8A 109.3 . . ?
C7 C8 H8B 109.3 . . ?
P1 C8 H8B 109.3 . . ?
H8A C8 H8B 108.0 . . ?
C10 C9 C11 110.6(4) . . ?
C10 C9 P1 114.7(3) . . ?
C11 C9 P1 110.7(3) . . ?
C10 C9 H9A 106.8 . . ?
C11 C9 H9A 106.8 . . ?
P1 C9 H9A 106.8 . . ?
C9 C10 H10A 109.5 . . ?
C9 C10 H10B 109.5 . . ?
H10A C10 H10B 109.5 . . ?
C9 C10 H10C 109.5 . . ?
H10A C10 H10C 109.5 . . ?
H10B C10 H10C 109.5 . . ?
C9 C11 H11A 109.5 . . ?
C9 C11 H11B 109.5 . . ?
H11A C11 H11B 109.5 . . ?
C9 C11 H11C 109.5 . . ?
H11A C11 H11C 109.5 . . ?
H11B C11 H11C 109.5 . . ?
C13 C12 C14 109.3(5) . . ?
C13 C12 P1 110.9(3) . . ?
C14 C12 P1 111.0(4) . . ?
C13 C12 H12A 108.6 . . ?
C14 C12 H12A 108.6 . . ?
P1 C12 H12A 108.6 . . ?
C12 C13 H13A 109.5 . . ?
C12 C13 H13B 109.5 . . ?
H13A C13 H13B 109.5 . . ?
C12 C13 H13C 109.5 . . ?
H13A C13 H13C 109.5 . . ?
H13B C13 H13C 109.5 . . ?
C12 C14 H14A 109.5 . . ?
C12 C14 H14B 109.5 . . ?
H14A C14 H14B 109.5 . . ?
C12 C14 H14C 109.5 . . ?
H14A C14 H14C 109.5 . . ?
H14B C14 H14C 109.5 . . ?
N3 C23 C28 124.0(5) . . ?
N3 C23 C24 120.7(4) . . ?
C28 C23 C24 115.3(5) . . ?
C25 C24 C23 122.0(5) . . ?
C25 C24 H24A 119.0 . . ?
C23 C24 H24A 119.0 . . ?
C24 C25 C26 121.6(6) . . ?
C24 C25 H25A 119.2 . . ?
C26 C25 H25A 119.2 . . ?
C27 C26 C25 117.6(5) . . ?
C27 C26 H26A 121.2 . . ?
C25 C26 H26A 121.2 . . ?
C28 C27 C26 121.5(5) . . ?
C28 C27 H27A 119.2 . . ?
C26 C27 H27A 119.2 . . ?
C27 C28 C23 122.0(5) . . ?
C27 C28 H28A 119.0 . . ?
C23 C28 H28A 119.0 . . ?
C8 P1 C12 103.7(2) . . ?
C8 P1 C9 106.3(2) . . ?
C12 P1 C9 104.3(2) . . ?
C8 P1 Co1 97.11(16) . . ?
C12 P1 Co1 122.70(18) . . ?
C9 P1 Co1 120.06(17) . . ?
N2 C15 C16 115.8(4) . . ?
N2 C15 H15A 108.3 . . ?
C16 C15 H15A 108.3 . . ?
N2 C15 H15B 108.3 . . ?
C16 C15 H15B 108.3 . . ?
H15A C15 H15B 107.4 . . ?
C15 C16 P2 107.7(3) . . ?
C15 C16 H16A 110.2 . . ?
P2 C16 H16A 110.2 . . ?
C15 C16 H16B 110.2 . . ?
P2 C16 H16B 110.2 . . ?
H16A C16 H16B 108.5 . . ?
C19 C17 C18 108.9(6) . . ?
C19 C17 P2 114.9(4) . . ?
C18 C17 P2 110.2(5) . . ?
C19 C17 H17A 107.5 . . ?
C18 C17 H17A 107.5 . . ?
P2 C17 H17A 107.5 . . ?
C17 C18 H18A 109.5 . . ?
C17 C18 H18B 109.5 . . ?
H18A C18 H18B 109.5 . . ?
C17 C18 H18C 109.5 . . ?
H18A C18 H18C 109.5 . . ?
H18B C18 H18C 109.5 . . ?
C17 C19 H19A 109.5 . . ?
C17 C19 H19B 109.5 . . ?
H19A C19 H19B 109.5 . . ?
C17 C19 H19C 109.5 . . ?
H19A C19 H19C 109.5 . . ?
H19B C19 H19C 109.5 . . ?
C21 C20 C22 111.4(5) . . ?
C21 C20 P2 108.7(4) . . ?
C22 C20 P2 111.7(4) . . ?
C21 C20 H20A 108.3 . . ?
C22 C20 H20A 108.3 . . ?
P2 C20 H20A 108.3 . . ?
C20 C21 H21A 109.5 . . ?
C20 C21 H21B 109.5 . . ?
H21A C21 H21B 109.5 . . ?
C20 C21 H21C 109.5 . . ?
H21A C21 H21C 109.5 . . ?
H21B C21 H21C 109.5 . . ?
C20 C22 H22A 109.5 . . ?
C20 C22 H22B 109.5 . . ?
H22A C22 H22B 109.5 . . ?
C20 C22 H22C 109.5 . . ?
H22A C22 H22C 109.5 . . ?
H22B C22 H22C 109.5 . . ?

loop_
_geom_bond_atom_site_label_1
_geom_bond_atom_site_label_2
_geom_bond_distance
_geom_bond_site_symmetry_2
_geom_bond_publ_flag
Co1 N3 1.904(4) . ?
Co1 N1 1.907(4) . ?
Co1 N2 2.241(4) . ?
Co1 P1 2.3823(17) . ?
Co1 Si1 2.7165(18) . ?
Si1 N1 1.676(4) . ?
Si1 N2 1.784(4) . ?
Si1 C6 1.859(5) . ?
Si1 C5 1.862(5) . ?
P2 P2B 1.19(3) . ?
P2 C20 1.831(6) . ?
P2 C17 1.851(7) . ?
P2 C16 1.867(5) . ?
N1 C1 1.471(6) . ?
N2 C7 1.477(6) . ?
N2 C15 1.487(6) . ?
N3 C23 1.362(6) . ?
N3 H3A 0.8800 . ?
C1 C3 1.524(7) . ?
C1 C2 1.535(7) . ?
C1 C4 1.536(7) . ?
C2 H2A 0.9800 . ?
C2 H2B 0.9800 . ?
C2 H2C 0.9800 . ?
C3 H3B 0.9800 . ?
C3 H3C 0.9800 . ?
C3 H3D 0.9800 . ?
C4 H4A 0.9800 . ?
C4 H4B 0.9800 . ?
C4 H4C 0.9800 . ?
C5 H5A 0.9800 . ?
C5 H5B 0.9800 . ?
C5 H5C 0.9800 . ?
C6 H6A 0.9800 . ?
C6 H6B 0.9800 . ?
C6 H6C 0.9800 . ?
C7 C8 1.529(6) . ?
C7 H7A 0.9900 . ?
C7 H7B 0.9900 . ?
C8 P1 1.828(5) . ?
C8 H8A 0.9900 . ?
C8 H8B 0.9900 . ?
C9 C10 1.527(7) . ?
C9 C11 1.531(6) . ?
C9 P1 1.855(5) . ?
C9 H9A 1.0000 . ?
C10 H10A 0.9800 . ?
C10 H10B 0.9800 . ?
C10 H10C 0.9800 . ?
C11 H11A 0.9800 . ?
C11 H11B 0.9800 . ?
C11 H11C 0.9800 . ?
C12 C13 1.533(7) . ?
C12 C14 1.537(7) . ?
C12 P1 1.845(5) . ?
C12 H12A 1.0000 . ?
C13 H13A 0.9800 . ?
C13 H13B 0.9800 . ?
C13 H13C 0.9800 . ?
C14 H14A 0.9800 . ?
C14 H14B 0.9800 . ?
C14 H14C 0.9800 . ?
C23 C28 1.401(7) . ?
C23 C24 1.404(7) . ?
C24 C25 1.360(7) . ?
C24 H24A 0.9500 . ?
C25 C26 1.380(7) . ?
C25 H25A 0.9500 . ?
C26 C27 1.372(7) . ?
C26 H26A 0.9500 . ?
C27 C28 1.369(7) . ?
C27 H27A 0.9500 . ?
C28 H28A 0.9500 . ?
C15 C16 1.532(7) . ?
C15 H15A 0.9900 . ?
C15 H15B 0.9900 . ?
C16 H16A 0.9900 . ?
C16 H16B 0.9900 . ?
C17 C19 1.524(8) . ?
C17 C18 1.524(8) . ?
C17 H17A 1.0000 . ?
C18 H18A 0.9800 . ?
C18 H18B 0.9800 . ?
C18 H18C 0.9800 . ?
C19 H19A 0.9800 . ?
C19 H19B 0.9800 . ?
C19 H19C 0.9800 . ?
C20 C21 1.510(7) . ?
C20 C22 1.529(8) . ?
C20 H20A 1.0000 . ?
C21 H21A 0.9800 . ?
C21 H21B 0.9800 . ?
C21 H21C 0.9800 . ?
C22 H22A 0.9800 . ?
C22 H22B 0.9800 . ?
C22 H22C 0.9800 . ?
